data_4060322
_journal_name_full Organometallics
_journal_year 2005
_chemical_formula_sum 'C8 H2 Fe O7'
_chemical_formula_weight 265.95
_space_group_IT_number 14
_symmetry_cell_setting monoclinic
_symmetry_space_group_name_Hall '-P 2ybc'
_symmetry_space_group_name_H-M 'P 1 21/c 1'
_cell_angle_alpha 90
_cell_angle_beta 105.260(7)
_cell_angle_gamma 90
_cell_formula_units_Z 4
_cell_length_a 11.5836(9)
_cell_length_b 6.9549(5)
_cell_length_c 12.4252(9)
_cell_measurement_temperature 288
_cell_volume 965.7(2)
_diffrn_ambient_temperature 288
_exptl_crystal_density_diffrn 1.83
_cod_depositor_comments
;
The following automatic conversions were performed:

'_atom_site_adp_type' tag value 'Uij' was replaced with 'Uani' value
16 times.

Automatic conversion script
Id: cif_fix_values 1646 2011-03-28 12:23:43Z adriana 
;
_cod_original_sg_symbol_H-M 'P 21/c'
_cod_original_formula_sum 'C8 H2 O7 Fe'
_cod_database_code 4060322

loop_
_symmetry_equiv_pos_as_xyz
x,y,z
-x,1/2+y,1/2-z
-x,-y,-z
+x,1/2-y,1/2+z

loop_
_atom_site_label
_atom_site_fract_x
_atom_site_fract_y
_atom_site_fract_z
_atom_site_U_iso_or_equiv
_atom_site_adp_type
_atom_site_calc_flag
_atom_site_calc_attached_atom
_atom_site_type_symbol
FE 0.29087(3) 0.04188(6) 0.56742(3) 0.0324(2) Uani ? ? Fe
C1 0.2633(2) -0.0059(4) 0.7131(2) 0.039(2) Uani ? ? C
O1 0.2435(2) -0.0386(3) 0.8007(2) 0.061(1) Uani ? ? O
C2 0.4263(2) 0.1696(4) 0.6293(2) 0.042(2) Uani ? ? C
O2 0.5067(2) 0.2504(3) 0.6634(2) 0.059(1) Uani ? ? O
C3 0.2089(2) 0.2630(4) 0.5445(2) 0.037(2) Uani ? ? C
O3 0.1566(2) 0.3967(3) 0.5274(2) 0.055(1) Uani ? ? O
C4 0.3506(2) -0.1959(4) 0.5627(2) 0.038(2) Uani ? ? C
O4 0.3829(2) -0.3475(3) 0.5582(2) 0.055(1) Uani ? ? O
C5 0.1477(2) -0.0844(4) 0.4807(3) 0.036(2) Uani ? ? C
O5 0.0835(2) -0.1678(3) 0.5230(2) 0.052(1) Uani ? ? O
C6 0.3063(2) 0.0798(4) 0.4040(2) 0.040(2) Uani ? ? C
O6 0.3819(2) 0.1472(3) 0.3708(2) 0.057(1) Uani ? ? O
O7 0.2146(2) 0.0233(3) 0.3118(2) 0.047(1) Uani ? ? O
C7 0.1279(2) -0.0632(4) 0.3489(2) 0.040(2) Uani ? ? C
C8 0.0374(3) -0.1199(6) 0.2704(3) 0.060(2) Uani ? ? C
H1 0.0362 -0.0988 0.1946 0.0834 Uiso calc C8 H
H2 -0.0279 -0.1826 0.2885 0.0834 Uiso calc C8 H

loop_
_atom_site_aniso_label
_atom_site_aniso_U_11
_atom_site_aniso_U_22
_atom_site_aniso_U_33
_atom_site_aniso_U_12
_atom_site_aniso_U_13
_atom_site_aniso_U_23
_atom_site_aniso_type_symbol
FE 0.0255(2) 0.0330(2) 0.0404(2) 0.0010(2) 0.0073(1) 0.0016(2) Fe
C1 0.029(1) 0.044(2) 0.046(2) -0.000(1) 0.004(1) 0.000(2) C
O1 0.062(1) 0.069(1) 0.052(1) -0.007(1) 0.023(1) 0.006(1) O
C2 0.035(1) 0.043(2) 0.050(2) 0.003(1) 0.012(1) -0.001(2) C
O2 0.033(1) 0.070(2) 0.087(2) -0.014(1) 0.012(1) -0.015(1) O
C3 0.028(1) 0.038(2) 0.048(2) -0.002(1) 0.012(1) 0.001(2) C
O3 0.047(1) 0.044(1) 0.081(2) 0.011(1) 0.015(1) 0.003(1) O
C4 0.029(1) 0.047(2) 0.042(2) -0.004(1) 0.003(1) 0.003(2) C
O4 0.045(1) 0.039(1) 0.094(2) 0.009(1) 0.011(1) -0.002(1) O
C5 0.026(1) 0.032(2) 0.056(2) 0.007(1) 0.007(1) 0.001(1) C
O5 0.034(1) 0.053(1) 0.079(1) -0.008(1) 0.014(1) 0.010(1) O
C6 0.030(1) 0.045(2) 0.047(2) 0.003(1) 0.007(1) 0.004(1) C
O6 0.041(1) 0.070(1) 0.066(1) -0.005(1) 0.0247(9) 0.010(1) O
O7 0.037(1) 0.072(1) 0.038(1) -0.003(1) 0.0064(8) -0.000(1) O
C7 0.030(1) 0.043(2) 0.049(2) 0.002(1) 0.004(1) -0.010(2) C
C8 0.038(2) 0.081(2) 0.068(2) -0.004(2) 0.005(2) -0.020(2) C

loop_
_geom_bond_atom_site_label_1
_geom_bond_atom_site_label_2
_geom_bond_distance
_geom_bond_site_symmetry_1
_geom_bond_site_symmetry_2
_geom_bond_publ_flag
FE C1 1.948(3) . . ?
FE C2 1.791(3) . . ?
FE C3 1.791(3) . . ?
FE C4 1.800(3) . . ?
FE C5 1.935(3) . . ?
FE C6 2.101(3) . . ?
C1 O1 1.192(4) . . ?
C2 O2 1.074(3) . . ?
C3 O3 1.099(3) . . ?
C4 O4 1.125(4) . . ?
C5 O5 1.170(4) . . ?
C5 C7 1.599(4) . . ?
C6 O6 1.161(4) . . ?
C6 O7 1.398(3) . . ?
O6 O7 2.070(3) . . ?
O7 C7 1.352(4) . . ?
C7 C8 1.291(4) . . ?
